data_2013466
loop_
_publ_author_name
'Glidewell, Christopher'
'Low, John N.'
'Marchal, Antonio'
'Quesada, Antonio'

_publ_section_title
;
 Benzylation and nitrosation of
 4-amino-2-(methylsulfanyl)pyrimidin-6(1<i>H</i>)-one: two
 <i>P</i>2~1~/<i>c</i> polymorphs of
 4-amino-1-benzyl-2-(methylsulfanyl)pyrimidin-6(1<i>H</i>)-one with
 <i>Z</i>'=1 and 2, 4-amino-6-benzyloxy-2-(methylsulfanyl)pyrimidine
 and
 4-amino-1-benzyl-2-(methylsulfanyl)-5-nitrosopyrimidin-6(1<i>H</i>)-one
 all give different hydrogen-bonded supramolecular structures
;
_journal_issue 8
_journal_name_full 'Acta Crystallographica Section C'
_journal_page_first o454
_journal_page_last o460
_journal_paper_doi 10.1107/S0108270103013465
_journal_volume 59
_journal_year 2003
_chemical_formula_iupac 'C12 H12 N4 O2 S'
_chemical_formula_moiety 'C12 H12 N4 O2 S'
_chemical_formula_sum 'C12 H12 N4 O2 S'
_chemical_formula_weight 276.33
_chemical_name_systematic
;
4-Amino-1-benzyl-2-(methylsulfanyl)-5-nitrosopyrimidin-6(1H)-one
;
_space_group_IT_number 2
_symmetry_cell_setting triclinic
_symmetry_space_group_name_Hall '-P 1'
_symmetry_space_group_name_H-M 'P -1'
_atom_sites_solution_hydrogens geom
_atom_sites_solution_primary direct
_atom_sites_solution_secondary difmap
_cell_angle_alpha 109.6510(13)
_cell_angle_beta 96.4203(14)
_cell_angle_gamma 93.7181(14)
_cell_formula_units_Z 4
_cell_length_a 10.5035(3)
_cell_length_b 10.8741(3)
_cell_length_c 11.8261(4)
_cell_measurement_reflns_used 4417
_cell_measurement_temperature 120.0(10)
_cell_measurement_theta_max 25.00
_cell_measurement_theta_min 2.95
_cell_volume 1256.49(7)
_computing_cell_refinement 'DENZO-SMN (Otwinowski & Minor, 1997)'
_computing_data_collection 'KappaCCD Server Software (Nonius, 1997)'
_computing_data_reduction 'DENZO-SMN (Otwinowski & Minor, 1997)'
_computing_molecular_graphics 'PLATON (Spek, 2003)'
_computing_publication_material 'SHELXL97 (Sheldrick, 1997) and  PRPKAPPA (Ferguson, 1999)'
_computing_structure_refinement 'SHELXL97 (Sheldrick, 1997)'
_computing_structure_solution 'SHELXS97 (Sheldrick, 1997)'
_diffrn_ambient_temperature 120.0(10)
_diffrn_measured_fraction_theta_full 0.998
_diffrn_measured_fraction_theta_max 0.998
_diffrn_measurement_device_type 'Nonius KappaCCD'
_diffrn_measurement_method '\f scans, and \w scans with \k offsets'
_diffrn_radiation_monochromator graphite
_diffrn_radiation_source 'rotating anode'
_diffrn_radiation_type 'Mo K\a'
_diffrn_radiation_wavelength 0.71073
_diffrn_reflns_av_R_equivalents 0.094
_diffrn_reflns_av_sigmaI/netI 0.0530
_diffrn_reflns_limit_h_max 12
_diffrn_reflns_limit_h_min -12
_diffrn_reflns_limit_k_max 12
_diffrn_reflns_limit_k_min -12
_diffrn_reflns_limit_l_max 14
_diffrn_reflns_limit_l_min -14
_diffrn_reflns_number 24784
_diffrn_reflns_theta_full 25.00
_diffrn_reflns_theta_max 25.00
_diffrn_reflns_theta_min 2.95
_diffrn_standards_decay_% 0
_exptl_absorpt_coefficient_mu 0.261
_exptl_absorpt_correction_T_max 0.991
_exptl_absorpt_correction_T_min 0.920
_exptl_absorpt_correction_type multi-scan
_exptl_absorpt_process_details 'DENZO-SMN (Otwinowski & Minor, 1997)'
_exptl_crystal_colour blue
_exptl_crystal_density_diffrn 1.461
_exptl_crystal_density_method 'not measured'
_exptl_crystal_description plate
_exptl_crystal_F_000 576
_exptl_crystal_size_max 0.30
_exptl_crystal_size_mid 0.22
_exptl_crystal_size_min 0.04
_refine_diff_density_max 0.210
_refine_diff_density_min -0.305
_refine_ls_extinction_method none
_refine_ls_goodness_of_fit_ref 1.046
_refine_ls_hydrogen_treatment constr
_refine_ls_matrix_type full
_refine_ls_number_parameters 345
_refine_ls_number_reflns 4417
_refine_ls_number_restraints 0
_refine_ls_restrained_S_all 1.046
_refine_ls_R_factor_all 0.0609
_refine_ls_R_factor_gt 0.0437
_refine_ls_shift/su_max 0.001
_refine_ls_shift/su_mean 0.000
_refine_ls_structure_factor_coef Fsqd
_refine_ls_weighting_details 'w=1/[\s^2^(Fo^2^)+(0.0461P)^2^+0.5677P] where P=(Fo^2^+2Fc^2^)/3'
_refine_ls_weighting_scheme calc
_refine_ls_wR_factor_gt 0.0986
_refine_ls_wR_factor_ref 0.1071
_reflns_number_gt 3498
_reflns_number_total 4417
_reflns_threshold_expression I>2\s(I)
_cod_data_source_file gg1172.cif
_cod_data_source_block III
_cod_depositor_comments
;
The following automatic conversions were performed:

'_exptl_absorpt_correction_type' value 'Multi-scan' changed to
'multi-scan' according to
/home/saulius/struct/CIF-dictionaries/cif_core.dic dictionary named
'cif_core.dic' version 2.4.1 from 2010-06-29.

Automatic conversion script
Id: cif_fix_values 1715 2011-07-08 13:25:40Z adriana 
;
_cod_database_code 2013466
_cod_database_fobs_code 2013466

loop_
_symmetry_equiv_pos_as_xyz
'x, y, z'
'-x, -y, -z'

loop_
_atom_site_label
_atom_site_fract_x
_atom_site_fract_y
_atom_site_fract_z
_atom_site_U_iso_or_equiv
_atom_site_adp_type
_atom_site_calc_flag
_atom_site_refinement_flags
_atom_site_occupancy
_atom_site_disorder_assembly
_atom_site_disorder_group
_atom_site_type_symbol
S12 -0.26530(6) 0.57441(6) 0.64908(5) 0.02699(17) Uani d . 1 . . S
O15 0.10003(15) 0.16677(16) 0.79411(14) 0.0305(4) Uani d . 1 . . O
O16 -0.13462(15) 0.40714(16) 0.97953(13) 0.0269(4) Uani d . 1 . . O
N11 -0.18937(16) 0.48009(17) 0.82222(15) 0.0186(4) Uani d . 1 . . N
N13 -0.10917(17) 0.39198(18) 0.63424(16) 0.0205(4) Uani d . 1 . . N
N14 0.01962(17) 0.22653(18) 0.60112(17) 0.0250(4) Uani d . 1 . . N
N15 0.02623(17) 0.24354(18) 0.85497(16) 0.0229(4) Uani d . 1 . . N
C12 -0.1775(2) 0.4719(2) 0.70564(19) 0.0192(5) Uani d . 1 . . C
C14 -0.04164(19) 0.3107(2) 0.67778(19) 0.0190(5) Uani d . 1 . . C
C15 -0.04068(19) 0.3155(2) 0.80047(18) 0.0177(5) Uani d . 1 . . C
C16 -0.1214(2) 0.4010(2) 0.87679(19) 0.0192(5) Uani d . 1 . . C
C111 -0.4107(2) 0.5422(2) 0.86319(19) 0.0208(5) Uani d . 1 . . C
C112 -0.4873(2) 0.6355(2) 0.8450(2) 0.0282(5) Uani d . 1 . . C
C113 -0.6206(2) 0.6073(3) 0.8171(2) 0.0334(6) Uani d . 1 . . C
C114 -0.6779(2) 0.4857(3) 0.8066(2) 0.0340(6) Uani d . 1 . . C
C115 -0.6030(2) 0.3921(2) 0.8245(2) 0.0322(6) Uani d . 1 . . C
C116 -0.4700(2) 0.4203(2) 0.8533(2) 0.0265(5) Uani d . 1 . . C
C117 -0.2670(2) 0.5761(2) 0.89777(19) 0.0205(5) Uani d . 1 . . C
C121 -0.2054(3) 0.5476(2) 0.5065(2) 0.0318(6) Uani d . 1 . . C
S22 0.33254(5) -0.04886(6) 0.03064(5) 0.02635(17) Uani d . 1 . . S
O25 -0.11416(15) 0.28444(16) 0.30060(14) 0.0310(4) Uani d . 1 . . O
O26 0.12194(15) 0.05295(16) 0.39780(13) 0.0282(4) Uani d . 1 . . O
N21 0.20812(16) 0.00550(17) 0.22155(15) 0.0186(4) Uani d . 1 . . N
N23 0.13959(16) 0.09661(17) 0.07124(15) 0.0192(4) Uani d . 1 . . N
N24 -0.02023(16) 0.23108(18) 0.09427(16) 0.0211(4) Uani d . 1 . . N
N25 -0.03844(18) 0.21262(19) 0.33404(17) 0.0254(4) Uani d . 1 . . N
C22 0.21383(19) 0.0260(2) 0.11387(19) 0.0193(5) Uani d . 1 . . C
C24 0.05003(19) 0.1582(2) 0.13947(19) 0.0181(5) Uani d . 1 . . C
C25 0.0373(2) 0.1467(2) 0.25404(18) 0.0191(5) Uani d . 1 . . C
C26 0.1205(2) 0.0682(2) 0.29980(19) 0.0209(5) Uani d . 1 . . C
C211 0.4293(2) 0.0051(2) 0.32323(19) 0.0194(5) Uani d . 1 . . C
C212 0.4515(2) 0.1402(2) 0.3548(2) 0.0310(6) Uani d . 1 . . C
C213 0.5726(3) 0.2054(3) 0.4088(2) 0.0391(7) Uani d . 1 . . C
C214 0.6716(2) 0.1374(3) 0.4312(2) 0.0385(7) Uani d . 1 . . C
C215 0.6504(2) 0.0033(3) 0.4009(2) 0.0354(6) Uani d . 1 . . C
C216 0.5297(2) -0.0631(2) 0.3471(2) 0.0266(5) Uani d . 1 . . C
C217 0.2991(2) -0.0706(2) 0.2654(2) 0.0215(5) Uani d . 1 . . C
C221 0.3068(2) 0.0015(3) -0.0993(2) 0.0303(6) Uani d . 1 . . C
H11A -0.2433 0.6633 0.8921 0.025 Uiso calc R 1 . . H
H11B -0.2440 0.5835 0.9835 0.025 Uiso calc R 1 . . H
H112 -0.4482 0.7194 0.8517 0.034 Uiso calc R 1 . . H
H113 -0.6720 0.6719 0.8054 0.040 Uiso calc R 1 . . H
H114 -0.7688 0.4661 0.7871 0.041 Uiso calc R 1 . . H
H115 -0.6426 0.3082 0.8172 0.039 Uiso calc R 1 . . H
H116 -0.4192 0.3557 0.8662 0.032 Uiso calc R 1 . . H
H12A -0.2222 0.4542 0.4568 0.048 Uiso calc R 1 . . H
H12B -0.1124 0.5745 0.5216 0.048 Uiso calc R 1 . . H
H12C -0.2491 0.5996 0.4637 0.048 Uiso calc R 1 . . H
H14A 0.0157 0.2247 0.5258 0.030 Uiso calc R 1 . . H
H14B 0.0646 0.1719 0.6250 0.030 Uiso calc R 1 . . H
H21A 0.3112 -0.1492 0.1964 0.026 Uiso calc R 1 . . H
H21B 0.2612 -0.1014 0.3254 0.026 Uiso calc R 1 . . H
H212 0.3834 0.1884 0.3394 0.037 Uiso calc R 1 . . H
H213 0.5868 0.2981 0.4304 0.047 Uiso calc R 1 . . H
H214 0.7546 0.1824 0.4676 0.046 Uiso calc R 1 . . H
H215 0.7189 -0.0441 0.4168 0.042 Uiso calc R 1 . . H
H216 0.5160 -0.1557 0.3267 0.032 Uiso calc R 1 . . H
H22A 0.2167 -0.0237 -0.1371 0.045 Uiso calc R 1 . . H
H22B 0.3633 -0.0413 -0.1578 0.045 Uiso calc R 1 . . H
H22C 0.3262 0.0971 -0.0737 0.045 Uiso calc R 1 . . H
H24A -0.0081 0.2379 0.0241 0.025 Uiso calc R 1 . . H
H24B -0.0794 0.2730 0.1342 0.025 Uiso calc R 1 . . H

loop_
_atom_site_aniso_label
_atom_site_aniso_U_11
_atom_site_aniso_U_22
_atom_site_aniso_U_33
_atom_site_aniso_U_12
_atom_site_aniso_U_13
_atom_site_aniso_U_23
N11 0.0191(9) 0.0197(10) 0.0180(9) 0.0034(7) 0.0039(7) 0.0072(8)
C117 0.0229(11) 0.0182(12) 0.0197(11) 0.0063(9) 0.0049(9) 0.0044(9)
C111 0.0218(11) 0.0222(12) 0.0171(11) 0.0055(9) 0.0076(9) 0.0031(9)
C112 0.0296(13) 0.0273(13) 0.0292(13) 0.0077(10) 0.0073(10) 0.0100(11)
C113 0.0270(13) 0.0418(16) 0.0307(13) 0.0151(12) 0.0032(11) 0.0100(12)
C114 0.0204(12) 0.0487(17) 0.0249(13) 0.0076(12) 0.0051(10) 0.0011(12)
C115 0.0302(13) 0.0289(14) 0.0295(13) -0.0048(11) 0.0112(11) -0.0010(11)
C116 0.0289(13) 0.0246(13) 0.0260(12) 0.0064(10) 0.0087(10) 0.0066(10)
C12 0.0200(11) 0.0185(11) 0.0174(11) -0.0026(9) 0.0000(9) 0.0058(9)
S12 0.0348(3) 0.0251(3) 0.0245(3) 0.0083(3) 0.0035(3) 0.0125(3)
C121 0.0440(15) 0.0316(14) 0.0232(12) 0.0033(11) 0.0039(11) 0.0146(11)
N13 0.0220(10) 0.0215(10) 0.0185(9) 0.0017(8) 0.0030(8) 0.0078(8)
C14 0.0158(11) 0.0201(12) 0.0193(11) -0.0041(9) 0.0037(9) 0.0051(9)
N14 0.0278(10) 0.0288(11) 0.0212(10) 0.0087(9) 0.0097(8) 0.0094(9)
C15 0.0170(11) 0.0197(11) 0.0161(10) 0.0006(9) 0.0019(8) 0.0063(9)
N15 0.0214(10) 0.0241(10) 0.0222(10) 0.0062(8) 0.0032(8) 0.0059(8)
O15 0.0299(9) 0.0361(10) 0.0281(9) 0.0163(8) 0.0080(7) 0.0111(8)
C16 0.0175(11) 0.0203(12) 0.0197(12) 0.0011(9) 0.0019(9) 0.0073(9)
O16 0.0317(9) 0.0357(10) 0.0190(8) 0.0124(7) 0.0103(7) 0.0134(7)
N21 0.0166(9) 0.0215(10) 0.0188(9) 0.0037(7) 0.0016(7) 0.0086(8)
C217 0.0201(11) 0.0195(12) 0.0258(12) 0.0045(9) 0.0008(9) 0.0093(10)
C211 0.0169(11) 0.0258(13) 0.0172(11) 0.0028(9) 0.0037(9) 0.0093(9)
C212 0.0273(13) 0.0281(14) 0.0366(14) 0.0003(10) -0.0019(11) 0.0125(11)
C213 0.0379(15) 0.0354(16) 0.0378(15) -0.0136(12) -0.0034(12) 0.0105(13)
C214 0.0224(13) 0.064(2) 0.0233(13) -0.0101(13) -0.0002(10) 0.0111(13)
C215 0.0212(12) 0.063(2) 0.0215(12) 0.0117(12) 0.0021(10) 0.0131(12)
C216 0.0277(13) 0.0322(14) 0.0204(12) 0.0126(10) 0.0055(10) 0.0074(10)
C22 0.0137(10) 0.0219(12) 0.0192(11) 0.0009(9) 0.0002(9) 0.0039(9)
S22 0.0202(3) 0.0366(4) 0.0226(3) 0.0113(2) 0.0060(2) 0.0082(3)
C221 0.0239(12) 0.0474(16) 0.0208(12) 0.0089(11) 0.0070(10) 0.0111(11)
N23 0.0175(9) 0.0225(10) 0.0167(9) 0.0028(8) 0.0033(7) 0.0050(8)
C24 0.0154(10) 0.0179(11) 0.0182(11) -0.0014(9) 0.0000(8) 0.0041(9)
N24 0.0193(9) 0.0283(11) 0.0199(9) 0.0080(8) 0.0067(8) 0.0115(8)
C25 0.0170(11) 0.0233(12) 0.0159(11) 0.0019(9) 0.0039(9) 0.0047(9)
N25 0.0223(10) 0.0307(11) 0.0251(10) 0.0082(8) 0.0048(8) 0.0106(9)
O25 0.0293(9) 0.0384(10) 0.0288(9) 0.0171(8) 0.0078(7) 0.0126(8)
C26 0.0175(11) 0.0247(12) 0.0196(11) 0.0014(9) 0.0034(9) 0.0065(10)
O26 0.0295(9) 0.0401(10) 0.0210(8) 0.0109(7) 0.0071(7) 0.0160(8)

loop_
_atom_type_symbol
_atom_type_description
_atom_type_scat_dispersion_real
_atom_type_scat_dispersion_imag
_atom_type_scat_source
C C 0.0033 0.0016 'International Tables Vol C Tables 4.2.6.8 and 6.1.1.4'
H H 0.0000 0.0000 'International Tables Vol C Tables 4.2.6.8 and 6.1.1.4'
N N 0.0061 0.0033 'International Tables Vol C Tables 4.2.6.8 and 6.1.1.4'
O O 0.0106 0.0060 'International Tables Vol C Tables 4.2.6.8 and 6.1.1.4'
S S 0.1246 0.1234 'International Tables Vol C Tables 4.2.6.8 and 6.1.1.4'

loop_
_geom_angle_atom_site_label_1
_geom_angle_atom_site_label_2
_geom_angle_atom_site_label_3
_geom_angle
_geom_angle_publ_flag
C12 N11 C16 120.61(17) no
C12 N11 C117 121.63(17) no
C16 N11 C117 117.67(17) no
N11 C117 C111 114.61(17) no
N11 C117 H11A 108.6 no
C111 C117 H11A 108.6 no
N11 C117 H11B 108.6 no
C111 C117 H11B 108.6 no
H11A C117 H11B 107.6 no
C116 C111 C112 118.7(2) no
C116 C111 C117 121.28(19) no
C112 C111 C117 120.0(2) no
C113 C112 C111 120.7(2) no
C113 C112 H112 119.6 no
C111 C112 H112 119.6 no
C114 C113 C112 119.9(2) no
C114 C113 H113 120.0 no
C112 C113 H113 120.0 no
C113 C114 C115 120.0(2) no
C113 C114 H114 120.0 no
C115 C114 H114 120.0 no
C114 C115 C116 120.3(2) no
C114 C115 H115 119.9 no
C116 C115 H115 119.9 no
C115 C116 C111 120.4(2) no
C115 C116 H116 119.8 no
C111 C116 H116 119.8 no
N13 C12 N11 125.35(19) no
N13 C12 S12 118.36(16) no
N11 C12 S12 116.27(16) no
C12 S12 C121 101.02(11) no
S12 C121 H12A 109.5 no
S12 C121 H12B 109.5 no
H12A C121 H12B 109.5 no
S12 C121 H12C 109.5 no
H12A C121 H12C 109.5 no
H12B C121 H12C 109.5 no
C12 N13 C14 118.48(18) no
N14 C14 N13 116.64(19) no
N14 C14 C15 122.06(19) no
N13 C14 C15 121.28(19) no
C14 N14 H14A 120.0 no
C14 N14 H14B 120.0 no
H14A N14 H14B 120.0 no
N15 C15 C14 126.59(19) no
N15 C15 C16 114.08(18) no
C14 C15 C16 119.29(18) no
O15 N15 C15 117.81(18) no
O16 C16 N11 120.09(19) no
O16 C16 C15 125.09(19) no
N11 C16 C15 114.81(18) no
C22 N21 C26 120.43(17) no
C22 N21 C217 121.77(17) no
C26 N21 C217 117.55(17) no
N21 C217 C211 113.89(17) no
N21 C217 H21A 108.8 no
C211 C217 H21A 108.8 no
N21 C217 H21B 108.8 no
C211 C217 H21B 108.8 no
H21A C217 H21B 107.7 no
C216 C211 C212 118.9(2) no
C216 C211 C217 118.6(2) no
C212 C211 C217 122.50(19) no
C211 C212 C213 120.3(2) no
C211 C212 H212 119.9 no
C213 C212 H212 119.9 no
C214 C213 C212 120.6(3) no
C214 C213 H213 119.7 no
C212 C213 H213 119.7 no
C213 C214 C215 119.6(2) no
C213 C214 H214 120.2 no
C215 C214 H214 120.2 no
C214 C215 C216 120.5(2) no
C214 C215 H215 119.7 no
C216 C215 H215 119.7 no
C211 C216 C215 120.2(2) no
C211 C216 H216 119.9 no
C215 C216 H216 119.9 no
N23 C22 N21 125.28(19) no
N23 C22 S22 118.95(16) no
N21 C22 S22 115.76(15) no
C22 S22 C221 101.30(11) no
S22 C221 H22A 109.5 no
S22 C221 H22B 109.5 no
H22A C221 H22B 109.5 no
S22 C221 H22C 109.5 no
H22A C221 H22C 109.5 no
H22B C221 H22C 109.5 no
C22 N23 C24 118.21(18) no
N24 C24 N23 116.00(19) no
N24 C24 C25 122.43(19) no
N23 C24 C25 121.53(19) no
C24 N24 H24A 120.0 no
C24 N24 H24B 120.0 no
H24A N24 H24B 120.0 no
N25 C25 C24 126.61(19) no
N25 C25 C26 113.64(18) no
C24 C25 C26 119.44(19) no
O25 N25 C25 117.41(18) no
O26 C26 N21 118.89(19) no
O26 C26 C25 126.1(2) no
N21 C26 C25 115.04(18) no

loop_
_geom_bond_atom_site_label_1
_geom_bond_atom_site_label_2
_geom_bond_site_symmetry_2
_geom_bond_distance
_geom_bond_publ_flag
N11 C12 . 1.372(3) y
C12 N13 . 1.306(3) y
N13 C14 . 1.362(3) y
C14 C15 . 1.433(3) y
C15 C16 . 1.452(3) y
C16 N11 . 1.419(3) y
N11 C117 . 1.483(3) y
C12 S12 . 1.743(2) y
S12 C121 . 1.804(2) y
C14 N14 . 1.312(3) y
C15 N15 . 1.353(3) y
N15 O15 . 1.273(2) y
C16 O16 . 1.218(3) y
C117 C111 . 1.507(3) no
C117 H11A . 0.99 no
C117 H11B . 0.99 no
C111 C116 . 1.390(3) no
C111 C112 . 1.392(3) no
C112 C113 . 1.391(3) no
C112 H112 . 0.95 no
C113 C114 . 1.377(4) no
C113 H113 . 0.95 no
C114 C115 . 1.382(4) no
C114 H114 . 0.95 no
C115 C116 . 1.389(3) no
C115 H115 . 0.95 no
C116 H116 . 0.95 no
C121 H12A . 0.98 no
C121 H12B . 0.98 no
C121 H12C . 0.98 no
N14 H14A . 0.88 no
N14 H14B . 0.88 no
N21 C22 . 1.372(3) y
C22 N23 . 1.305(3) y
N23 C24 . 1.368(3) y
C24 C25 . 1.422(3) y
C25 C26 . 1.445(3) y
C26 N21 . 1.420(3) y
N21 C217 . 1.466(3) y
C22 S22 . 1.747(2) y
S22 C221 . 1.796(2) y
C24 N24 . 1.316(3) y
C25 N25 . 1.352(3) y
N25 O25 . 1.272(2) y
C26 O26 . 1.223(3) y
C217 C211 . 1.511(3) no
C217 H21A . 0.99 no
C217 H21B . 0.99 no
C211 C216 . 1.385(3) no
C211 C212 . 1.385(3) no
C212 C213 . 1.388(3) no
C212 H212 . 0.95 no
C213 C214 . 1.368(4) no
C213 H213 . 0.95 no
C214 C215 . 1.375(4) no
C214 H214 . 0.95 no
C215 C216 . 1.387(3) no
C215 H215 . 0.95 no
C216 H216 . 0.95 no
C221 H22A . 0.98 no
C221 H22B . 0.98 no
C221 H22C . 0.98 no
N24 H24A . 0.88 no
N24 H24B . 0.88 no

loop_
_geom_hbond_atom_site_label_D
_geom_hbond_atom_site_label_H
_geom_hbond_atom_site_label_A
_geom_hbond_site_symmetry_A
_geom_hbond_distance_DH
_geom_hbond_distance_HA
_geom_hbond_distance_DA
_geom_hbond_angle_DHA
_geom_hbond_publ_flag
N14 H14A N25 . 0.88 2.23 3.100(3) 168 y
N14 H14A O26 . 0.88 2.40 2.879(2) 114 y
N14 H14B O15 . 0.88 2.01 2.642(2) 128 y
N24 H24A N15 1_554 0.88 2.09 2.970(3) 177 y
N24 H24A O16 1_554 0.88 2.50 2.938(2) 112 y
N24 H24B O25 . 0.88 2.01 2.631(2) 127 y

loop_
_geom_torsion_atom_site_label_1
_geom_torsion_atom_site_label_2
_geom_torsion_atom_site_label_3
_geom_torsion_atom_site_label_4
_geom_torsion
_geom_torsion_publ_flag
C12 N11 C117 C111 73.9(3) no
C16 N11 C117 C111 -109.5(2) no
N11 C117 C111 C116 53.0(3) no
N11 C117 C111 C112 -129.5(2) no
C116 C111 C112 C113 -0.2(3) no
C117 C111 C112 C113 -177.8(2) no
C111 C112 C113 C114 -0.4(3) no
C112 C113 C114 C115 0.4(4) no
C113 C114 C115 C116 0.1(4) no
C114 C115 C116 C111 -0.6(3) no
C112 C111 C116 C115 0.7(3) no
C117 C111 C116 C115 178.2(2) no
C16 N11 C12 N13 2.0(3) no
C117 N11 C12 N13 178.59(19) no
C16 N11 C12 S12 -179.77(15) no
C117 N11 C12 S12 -3.2(3) no
N13 C12 S12 C121 -8.9(2) no
N11 C12 S12 C121 172.74(17) no
N11 C12 N13 C14 -1.1(3) no
S12 C12 N13 C14 -179.28(15) no
C12 N13 C14 N14 176.06(19) no
C12 N13 C14 C15 -2.5(3) no
N14 C14 C15 N15 4.2(3) no
N13 C14 C15 N15 -177.4(2) no
N14 C14 C15 C16 -173.43(19) no
N13 C14 C15 C16 5.0(3) no
C14 C15 N15 O15 2.8(3) no
C16 C15 N15 O15 -179.49(18) no
C12 N11 C16 O16 -178.5(2) no
C117 N11 C16 O16 4.8(3) no
C12 N11 C16 C15 0.6(3) no
C117 N11 C16 C15 -176.07(18) no
N15 C15 C16 O16 -2.7(3) no
C14 C15 C16 O16 175.2(2) no
N15 C15 C16 N11 178.20(17) no
C14 C15 C16 N11 -3.9(3) no
C22 N21 C217 C211 79.1(2) no
C26 N21 C217 C211 -95.2(2) no
N21 C217 C211 C216 -168.10(19) no
N21 C217 C211 C212 12.9(3) no
C216 C211 C212 C213 0.4(3) no
C217 C211 C212 C213 179.4(2) no
C211 C212 C213 C214 0.2(4) no
C212 C213 C214 C215 -0.6(4) no
C213 C214 C215 C216 0.4(4) no
C212 C211 C216 C215 -0.6(3) no
C217 C211 C216 C215 -179.6(2) no
C214 C215 C216 C211 0.2(3) no
C26 N21 C22 N23 -3.1(3) no
C217 N21 C22 N23 -177.23(19) no
C26 N21 C22 S22 176.19(15) no
C217 N21 C22 S22 2.1(3) no
N23 C22 S22 C221 -0.7(2) no
N21 C22 S22 C221 179.95(17) no
N21 C22 N23 C24 1.4(3) no
S22 C22 N23 C24 -177.83(15) no
C22 N23 C24 N24 178.24(18) no
C22 N23 C24 C25 0.2(3) no
N24 C24 C25 N25 -4.8(3) no
N23 C24 C25 N25 173.1(2) no
N24 C24 C25 C26 -178.03(19) no
N23 C24 C25 C26 -0.1(3) no
C24 C25 N25 O25 6.2(3) no
C26 C25 N25 O25 179.72(18) no
C22 N21 C26 O26 -176.5(2) no
C217 N21 C26 O26 -2.2(3) no
C22 N21 C26 C25 2.9(3) no
C217 N21 C26 C25 177.26(17) no
N25 C25 C26 O26 3.9(3) no
C24 C25 C26 O26 178.0(2) no
N25 C25 C26 N21 -175.47(18) no
C24 C25 C26 N21 -1.4(3) no

loop_
_cod_related_entry_id
_cod_related_entry_database
_cod_related_entry_code
1 ChemSpider 30652369
